data_4106695
loop_
_publ_author_name
'Aaron D. Finke'
'Dustin E. Gross'
'Amy Han'
'Jeffrey S. Moore'

_publ_contact_author
; 
Jeffrey S. Moore 
University of Illinois 
School of Chemical Sciences, Box 55-5 
600 South Mathews Avenue 
Urbana, Illinois  61801 
USA 
;
_publ_contact_author_email jsmoore@illinois.edu
_publ_contact_author_fax '1  217 244-0181'
_publ_contact_author_phone '1  217 244 5289'
_publ_section_title
;
 Engineering Solid-State Morphologies in Carbazole-Ethynylene Macrocycles
;
_journal_name_full 'Journal of the American Chemical Society'
_journal_page_first 14063
_journal_page_last 14070
_journal_paper_doi 10.1021/ja204795q
_journal_volume 133
_journal_year 2011
_chemical_formula_moiety 'C96 H108 N4, 2(C H2 Cl2)'
_chemical_formula_sum 'C98 H112 Cl4 N4'
_chemical_formula_weight 1487.72
_chemical_name_systematic
;
 ?
;
_space_group_IT_number 15
_symmetry_cell_setting monoclinic
_symmetry_space_group_name_Hall '-C 2yc'
_symmetry_space_group_name_H-M 'C 1 2/c 1'
_atom_sites_solution_hydrogens geom
_atom_sites_solution_primary direct
_atom_sites_solution_secondary difmap
_audit_creation_method SHELXL-97
_cell_angle_alpha 90.00
_cell_angle_beta 105.579(11)
_cell_angle_gamma 90.00
_cell_formula_units_Z 4
_cell_length_a 42.960(17)
_cell_length_b 9.082(4)
_cell_length_c 24.092(10)
_cell_measurement_reflns_used 7438
_cell_measurement_temperature 193(2)
_cell_measurement_theta_max 21.93
_cell_measurement_theta_min 2.26
_cell_volume 9054(7)
_computing_cell_refinement 'SAINT V7.23A (Bruker, 2005)'
_computing_data_collection 'APEX2 V2.0-1 (Bruker, 2004)'
_computing_data_reduction
; 
SAINT V7.23A, XPREP V2005/2, SADABS V2007/4, TWINABS V2007/5 
(Bruker, 2005 & 2007) 
;
_computing_molecular_graphics
; 
SHELXTL V6.12 (Bruker, 2005), CrystalMaker v2.1.3 (CrystalMaker, 1994) 
;
_computing_publication_material 'XCIF V6.12 (Bruker, 2005)'
_computing_structure_refinement 'SHELXTL V6.12 (Bruker, 2005)'
_computing_structure_solution 'SHELXTL V6.12 (Bruker, 2005)'
_diffrn_ambient_temperature 193(2)
_diffrn_measured_fraction_theta_full 0.987
_diffrn_measured_fraction_theta_max 0.987
_diffrn_measurement_device_type 'Bruker APEX-II CCD'
_diffrn_measurement_method '\f and \w scans'
_diffrn_radiation_monochromator graphite
_diffrn_radiation_source 'fine-focus sealed tube'
_diffrn_radiation_type MoK\a
_diffrn_radiation_wavelength 0.71073
_diffrn_reflns_av_R_equivalents 0.0828
_diffrn_reflns_av_sigmaI/netI 0.0831
_diffrn_reflns_limit_h_max 51
_diffrn_reflns_limit_h_min -51
_diffrn_reflns_limit_k_max 10
_diffrn_reflns_limit_k_min -10
_diffrn_reflns_limit_l_max 28
_diffrn_reflns_limit_l_min -26
_diffrn_reflns_number 68724
_diffrn_reflns_theta_full 25.42
_diffrn_reflns_theta_max 25.42
_diffrn_reflns_theta_min 1.75
_exptl_absorpt_coefficient_mu 0.176
_exptl_absorpt_correction_T_max 0.9917
_exptl_absorpt_correction_T_min 0.9518
_exptl_absorpt_correction_type integration
_exptl_absorpt_process_details 'SHELXTL/XPREP V2005/2 (Bruker, 2005)'
_exptl_crystal_colour colourless
_exptl_crystal_density_diffrn 1.091
_exptl_crystal_description plate
_exptl_crystal_F_000 3184
_exptl_crystal_preparation
; 
The data crystal was mounted using oil (Parantone-N, Exxon) to a 
0.3 mm cryo-loop (Hampton Research) with the (1 2 2) scattering 
planes roughly normal to the spindle axis. 
;
_exptl_crystal_size_max 0.90
_exptl_crystal_size_mid 0.33
_exptl_crystal_size_min 0.15
_platon_squeeze_details
;
Contains 2 disordered dichloromethanes per asymmetric unit.
The voids are extremely large due to "channel" formations that extend
indefinitely along the b-axis.
The actual density of the crystal is higher because of the solvent
in the voids; the reported density reflects the density of the backbone only.
;
_refine_diff_density_max 0.231
_refine_diff_density_min -0.246
_refine_diff_density_rms 0.068
_refine_ls_extinction_coef 0.00126(13)
_refine_ls_extinction_expression Fc^*^=kFc[1+0.001xFc^2^\l^3^/sin(2\q)]^-1/4^
_refine_ls_extinction_method SHELXL
_refine_ls_goodness_of_fit_ref 0.903
_refine_ls_hydrogen_treatment noref
_refine_ls_matrix_type full
_refine_ls_number_parameters 453
_refine_ls_number_reflns 8238
_refine_ls_number_restraints 0
_refine_ls_restrained_S_all 0.903
_refine_ls_R_factor_all 0.1261
_refine_ls_R_factor_gt 0.0567
_refine_ls_shift/su_max 0.000
_refine_ls_shift/su_mean 0.000
_refine_ls_structure_factor_coef Fsqd
_refine_ls_weighting_details 'calc w=1/[\s^2^(Fo^2^)+(0.0823P)^2^+0.0000P] where P=(Fo^2^+2Fc^2^)/3'
_refine_ls_weighting_scheme calc
_refine_ls_wR_factor_gt 0.1349
_refine_ls_wR_factor_ref 0.1564
_reflns_number_gt 4108
_reflns_number_total 8238
_reflns_threshold_expression >2sigma(I)
_cod_data_source_file ja204795q_si_001_3.cif
_cod_data_source_block 2b
_cod_original_cell_volume 9055(7)
_cod_database_code 4106695

loop_
_symmetry_equiv_pos_as_xyz
'x, y, z'
'-x, y, -z+1/2'
'x+1/2, y+1/2, z'
'-x+1/2, y+1/2, -z+1/2'
'-x, -y, -z'
'x, -y, z-1/2'
'-x+1/2, -y+1/2, -z'
'x+1/2, -y+1/2, z-1/2'

loop_
_atom_site_label
_atom_site_type_symbol
_atom_site_fract_x
_atom_site_fract_y
_atom_site_fract_z
_atom_site_U_iso_or_equiv
_atom_site_adp_type
_atom_site_occupancy
_atom_site_symmetry_multiplicity
_atom_site_calc_flag
_atom_site_refinement_flags
N1 N 0.08253(5) 0.35154(18) 0.26214(8) 0.0507(5) Uani 1 1 d .
N2 N 0.12351(5) 1.17074(17) 0.68208(8) 0.0499(5) Uani 1 1 d .
C1 C 0.11500(6) 0.3368(2) 0.26373(10) 0.0460(6) Uani 1 1 d .
C2 C 0.12915(6) 0.2595(2) 0.22719(10) 0.0554(6) Uani 1 1 d .
H2A H 0.1163 0.2069 0.1951 0.067 Uiso 1 1 calc R
C3 C 0.16204(6) 0.2611(2) 0.23869(11) 0.0551(6) Uani 1 1 d .
H3A H 0.1721 0.2080 0.2142 0.066 Uiso 1 1 calc R
C4 C 0.18148(6) 0.3388(2) 0.28561(10) 0.0524(6) Uani 1 1 d .
C5 C 0.16698(6) 0.4158(2) 0.32179(10) 0.0491(6) Uani 1 1 d .
H5A H 0.1799 0.4689 0.3537 0.059 Uiso 1 1 calc R
C6 C 0.13367(5) 0.4152(2) 0.31127(9) 0.0435(6) Uani 1 1 d .
C7 C 0.11147(5) 0.4809(2) 0.33935(9) 0.0430(5) Uani 1 1 d .
C8 C 0.11521(6) 0.5693(2) 0.38814(9) 0.0451(6) Uani 1 1 d .
H8A H 0.1361 0.5992 0.4097 0.054 Uiso 1 1 calc R
C9 C 0.08781(6) 0.6136(2) 0.40510(9) 0.0479(6) Uani 1 1 d .
C10 C 0.05717(6) 0.5691(2) 0.37273(10) 0.0533(6) Uani 1 1 d .
H10A H 0.0388 0.5998 0.3844 0.064 Uiso 1 1 calc R
C11 C 0.05284(6) 0.4818(2) 0.32422(10) 0.0523(6) Uani 1 1 d .
H11A H 0.0319 0.4524 0.3026 0.063 Uiso 1 1 calc R
C12 C 0.08035(6) 0.4382(2) 0.30824(10) 0.0472(6) Uani 1 1 d .
C13 C 0.05509(6) 0.2809(2) 0.22214(11) 0.0619(7) Uani 1 1 d .
H13A H 0.0411 0.2357 0.2442 0.074 Uiso 1 1 calc R
H13B H 0.0630 0.2011 0.2015 0.074 Uiso 1 1 calc R
C14 C 0.03517(6) 0.3881(3) 0.17842(11) 0.0620(7) Uani 1 1 d .
H14A H 0.0309 0.4768 0.1991 0.074 Uiso 1 1 calc R
H14B H 0.0141 0.3419 0.1598 0.074 Uiso 1 1 calc R
C15 C 0.05090(6) 0.4360(2) 0.13176(11) 0.0595(7) Uani 1 1 d .
H15A H 0.0729 0.4740 0.1500 0.071 Uiso 1 1 calc R
H15B H 0.0530 0.3497 0.1079 0.071 Uiso 1 1 calc R
C16 C 0.03122(6) 0.5546(2) 0.09343(10) 0.0616(7) Uani 1 1 d .
H16A H 0.0294 0.6402 0.1178 0.074 Uiso 1 1 calc R
H16B H 0.0091 0.5163 0.0765 0.074 Uiso 1 1 calc R
C17 C 0.04479(6) 0.6077(3) 0.04477(11) 0.0626(7) Uani 1 1 d .
H17A H 0.0668 0.6475 0.0614 0.075 Uiso 1 1 calc R
H17B H 0.0466 0.5228 0.0201 0.075 Uiso 1 1 calc R
C18 C 0.02412(6) 0.7251(2) 0.00796(11) 0.0610(7) Uani 1 1 d .
H18A H 0.0022 0.6844 -0.0087 0.073 Uiso 1 1 calc R
H18B H 0.0220 0.8088 0.0331 0.073 Uiso 1 1 calc R
C19 C 0.03683(6) 0.7827(3) -0.04053(11) 0.0641(7) Uani 1 1 d .
H19A H 0.0587 0.8239 -0.0239 0.077 Uiso 1 1 calc R
H19B H 0.0390 0.6991 -0.0656 0.077 Uiso 1 1 calc R
C20 C 0.01610(6) 0.8992(3) -0.07723(11) 0.0636(7) Uani 1 1 d .
H20A H -0.0057 0.8578 -0.0943 0.076 Uiso 1 1 calc R
H20B H 0.0137 0.9825 -0.0522 0.076 Uiso 1 1 calc R
C21 C 0.02905(7) 0.9573(3) -0.12497(12) 0.0760(8) Uani 1 1 d .
H21A H 0.0324 0.8734 -0.1490 0.091 Uiso 1 1 calc R
H21B H 0.0504 1.0029 -0.1078 0.091 Uiso 1 1 calc R
C22 C 0.00757(7) 1.0691(3) -0.16344(13) 0.0913(9) Uani 1 1 d .
H22A H 0.0174 1.0995 -0.1939 0.137 Uiso 1 1 calc R
H22B H 0.0050 1.1551 -0.1405 0.137 Uiso 1 1 calc R
H22C H -0.0136 1.0251 -0.1808 0.137 Uiso 1 1 calc R
C23 C 0.11213(6) 1.0720(2) 0.63717(9) 0.0444(6) Uani 1 1 d .
C24 C 0.08047(6) 1.0298(2) 0.61127(9) 0.0482(6) Uani 1 1 d .
H24A H 0.0629 1.0658 0.6244 0.058 Uiso 1 1 calc R
C25 C 0.07570(6) 0.9324(2) 0.56524(10) 0.0512(6) Uani 1 1 d .
H25A H 0.0543 0.9018 0.5465 0.061 Uiso 1 1 calc R
C26 C 0.10128(6) 0.8778(2) 0.54545(9) 0.0459(6) Uani 1 1 d .
C27 C 0.13278(6) 0.9198(2) 0.57312(9) 0.0466(6) Uani 1 1 d .
H27A H 0.1504 0.8824 0.5605 0.056 Uiso 1 1 calc R
C28 C 0.13829(5) 1.0166(2) 0.61914(9) 0.0430(5) Uani 1 1 d .
C29 C 0.16715(6) 1.0866(2) 0.65471(9) 0.0465(6) Uani 1 1 d .
C30 C 0.19982(6) 1.0792(2) 0.65675(10) 0.0542(6) Uani 1 1 d .
H30A H 0.2071 1.0147 0.6318 0.065 Uiso 1 1 calc R
C31 C 0.22161(6) 1.1670(2) 0.69570(11) 0.0568(6) Uani 1 1 d .
C32 C 0.21032(6) 1.2616(2) 0.73208(11) 0.0626(7) Uani 1 1 d .
H32A H 0.2254 1.3224 0.7583 0.075 Uiso 1 1 calc R
C33 C 0.17842(6) 1.2694(2) 0.73116(11) 0.0585(7) Uani 1 1 d .
H33A H 0.1713 1.3338 0.7563 0.070 Uiso 1 1 calc R
C34 C 0.15680(6) 1.1803(2) 0.69238(10) 0.0481(6) Uani 1 1 d .
C35 C 0.10357(6) 1.2499(2) 0.71253(10) 0.0555(6) Uani 1 1 d .
H35A H 0.0836 1.2835 0.6843 0.067 Uiso 1 1 calc R
H35B H 0.1154 1.3383 0.7310 0.067 Uiso 1 1 calc R
C36 C 0.09450(6) 1.1575(2) 0.75812(10) 0.0566(6) Uani 1 1 d .
H36A H 0.0809 1.2179 0.7765 0.068 Uiso 1 1 calc R
H36B H 0.0812 1.0735 0.7389 0.068 Uiso 1 1 calc R
C37 C 0.12253(6) 1.0983(2) 0.80460(10) 0.0558(6) Uani 1 1 d .
H37A H 0.1359 1.1816 0.8242 0.067 Uiso 1 1 calc R
H37B H 0.1362 1.0363 0.7868 0.067 Uiso 1 1 calc R
C38 C 0.11154(6) 1.0075(2) 0.84899(10) 0.0571(6) Uani 1 1 d .
H38A H 0.0989 1.0722 0.8679 0.069 Uiso 1 1 calc R
H38B H 0.0968 0.9295 0.8284 0.069 Uiso 1 1 calc R
C39 C 0.13791(6) 0.9360(2) 0.89503(10) 0.0607(7) Uani 1 1 d .
H39A H 0.1524 1.0133 0.9169 0.073 Uiso 1 1 calc R
H39B H 0.1509 0.8722 0.8765 0.073 Uiso 1 1 calc R
C40 C 0.12510(6) 0.8446(2) 0.93654(10) 0.0611(7) Uani 1 1 d .
H40A H 0.1137 0.9109 0.9571 0.073 Uiso 1 1 calc R
H40B H 0.1089 0.7745 0.9139 0.073 Uiso 1 1 calc R
C41 C 0.14997(6) 0.7583(3) 0.98076(11) 0.0678(7) Uani 1 1 d .
H41A H 0.1615 0.6917 0.9605 0.081 Uiso 1 1 calc R
H41B H 0.1660 0.8278 1.0040 0.081 Uiso 1 1 calc R
C42 C 0.13595(7) 0.6681(2) 1.02076(11) 0.0676(7) Uani 1 1 d .
H42A H 0.1254 0.7357 1.0423 0.081 Uiso 1 1 calc R
H42B H 0.1190 0.6029 0.9972 0.081 Uiso 1 1 calc R
C43 C 0.15983(8) 0.5753(3) 1.06316(12) 0.0845(9) Uani 1 1 d .
H43A H 0.1772 0.6398 1.0860 0.101 Uiso 1 1 calc R
H43B H 0.1699 0.5050 1.0418 0.101 Uiso 1 1 calc R
C44 C 0.14519(9) 0.4898(3) 1.10402(13) 0.1033(11) Uani 1 1 d .
H44A H 0.1620 0.4307 1.1300 0.155 Uiso 1 1 calc R
H44B H 0.1281 0.4248 1.0818 0.155 Uiso 1 1 calc R
H44C H 0.1360 0.5587 1.1266 0.155 Uiso 1 1 calc R
C45 C 0.09117(6) 0.7047(2) 0.45475(10) 0.0519(6) Uani 1 1 d .
C46 C 0.09516(6) 0.7824(2) 0.49632(11) 0.0511(6) Uani 1 1 d .
C47 C 0.21585(7) 0.3388(2) 0.29408(11) 0.0587(7) Uani 1 1 d .
C48 C 0.25559(7) 1.1612(2) 0.69988(11) 0.0613(7) Uani 1 1 d .

loop_
_atom_site_aniso_label
_atom_site_aniso_U_11
_atom_site_aniso_U_22
_atom_site_aniso_U_33
_atom_site_aniso_U_23
_atom_site_aniso_U_13
_atom_site_aniso_U_12
N1 0.0492(13) 0.0479(10) 0.0548(13) -0.0090(9) 0.0136(10) -0.0084(9)
N2 0.0511(13) 0.0465(10) 0.0532(12) -0.0032(9) 0.0162(10) 0.0094(9)
C1 0.0458(16) 0.0408(11) 0.0511(15) 0.0017(11) 0.0126(12) -0.0047(10)
C2 0.0584(18) 0.0480(12) 0.0603(16) -0.0093(11) 0.0166(14) -0.0088(12)
C3 0.0560(18) 0.0471(12) 0.0651(17) -0.0066(12) 0.0212(14) -0.0020(12)
C4 0.0511(17) 0.0446(12) 0.0638(16) 0.0025(11) 0.0195(13) -0.0013(11)
C5 0.0500(16) 0.0462(11) 0.0507(15) 0.0020(10) 0.0129(12) -0.0022(11)
C6 0.0467(15) 0.0402(11) 0.0437(14) 0.0024(10) 0.0122(12) -0.0048(10)
C7 0.0461(15) 0.0385(10) 0.0437(14) 0.0050(10) 0.0109(12) -0.0058(10)
C8 0.0487(15) 0.0441(11) 0.0406(14) 0.0047(10) 0.0089(12) -0.0017(10)
C9 0.0579(17) 0.0439(11) 0.0419(14) 0.0043(10) 0.0134(13) -0.0018(11)
C10 0.0529(17) 0.0556(13) 0.0549(16) 0.0023(12) 0.0205(13) -0.0009(11)
C11 0.0472(16) 0.0559(13) 0.0514(15) -0.0010(11) 0.0092(12) -0.0083(11)
C12 0.0519(16) 0.0439(11) 0.0471(15) 0.0018(10) 0.0156(13) -0.0049(11)
C13 0.0552(17) 0.0566(13) 0.0712(17) -0.0172(13) 0.0122(14) -0.0174(12)
C14 0.0471(16) 0.0742(15) 0.0618(17) -0.0224(13) 0.0099(14) -0.0103(12)
C15 0.0473(16) 0.0623(14) 0.0651(17) -0.0182(12) 0.0086(13) -0.0025(12)
C16 0.0515(16) 0.0645(14) 0.0649(18) -0.0160(13) 0.0086(14) -0.0021(12)
C17 0.0484(16) 0.0668(15) 0.0684(18) -0.0185(13) 0.0084(14) 0.0008(12)
C18 0.0511(16) 0.0659(14) 0.0633(17) -0.0168(13) 0.0110(14) -0.0024(12)
C19 0.0533(17) 0.0684(15) 0.0681(18) -0.0197(13) 0.0120(14) 0.0000(13)
C20 0.0584(17) 0.0683(14) 0.0641(17) -0.0187(13) 0.0163(14) -0.0028(13)
C21 0.0639(19) 0.0842(18) 0.082(2) -0.0077(16) 0.0227(17) -0.0070(14)
C22 0.092(2) 0.094(2) 0.088(2) 0.0051(17) 0.0229(19) -0.0081(17)
C23 0.0527(16) 0.0379(11) 0.0439(14) 0.0086(10) 0.0150(12) 0.0073(11)
C24 0.0492(16) 0.0464(12) 0.0517(15) 0.0087(11) 0.0182(13) 0.0102(10)
C25 0.0526(16) 0.0515(12) 0.0483(15) 0.0082(11) 0.0118(12) 0.0047(11)
C26 0.0548(16) 0.0420(11) 0.0435(14) 0.0056(10) 0.0174(13) 0.0053(11)
C27 0.0542(16) 0.0444(11) 0.0437(14) 0.0040(10) 0.0174(12) 0.0034(11)
C28 0.0488(15) 0.0380(10) 0.0448(14) 0.0070(10) 0.0170(12) 0.0050(10)
C29 0.0488(16) 0.0413(11) 0.0521(15) 0.0019(10) 0.0183(12) 0.0052(11)
C30 0.0565(17) 0.0477(12) 0.0618(16) -0.0016(11) 0.0218(13) 0.0020(12)
C31 0.0503(17) 0.0547(13) 0.0673(17) -0.0020(12) 0.0190(14) 0.0010(12)
C32 0.0590(18) 0.0609(14) 0.0676(18) -0.0142(13) 0.0166(14) -0.0043(13)
C33 0.0532(18) 0.0554(13) 0.0663(17) -0.0115(12) 0.0150(14) 0.0068(12)
C34 0.0450(16) 0.0471(12) 0.0527(15) 0.0006(11) 0.0140(12) 0.0065(11)
C35 0.0548(16) 0.0536(12) 0.0583(16) -0.0046(12) 0.0157(13) 0.0152(11)
C36 0.0525(16) 0.0596(13) 0.0601(16) -0.0098(12) 0.0190(13) 0.0098(12)
C37 0.0541(16) 0.0571(13) 0.0595(16) -0.0090(12) 0.0209(13) 0.0026(12)
C38 0.0609(17) 0.0585(13) 0.0574(16) -0.0069(12) 0.0253(14) 0.0038(12)
C39 0.0676(18) 0.0569(13) 0.0610(17) -0.0048(12) 0.0234(15) -0.0007(12)
C40 0.0732(18) 0.0562(13) 0.0577(16) -0.0108(12) 0.0238(14) -0.0006(12)
C41 0.080(2) 0.0628(15) 0.0618(17) -0.0040(13) 0.0210(15) 0.0020(13)
C42 0.088(2) 0.0587(14) 0.0553(16) -0.0056(13) 0.0186(15) -0.0098(14)
C43 0.111(3) 0.0732(17) 0.0687(19) 0.0041(15) 0.0225(18) -0.0009(16)
C44 0.150(3) 0.0755(18) 0.078(2) 0.0036(16) 0.019(2) -0.0203(19)
C45 0.0609(17) 0.0494(12) 0.0467(15) 0.0061(12) 0.0164(13) 0.0029(11)
C46 0.0561(16) 0.0485(12) 0.0494(16) 0.0092(12) 0.0153(13) 0.0023(11)
C47 0.0581(19) 0.0537(13) 0.0660(18) -0.0020(12) 0.0198(15) -0.0002(13)
C48 0.0542(19) 0.0574(14) 0.0723(18) -0.0068(12) 0.0171(15) -0.0008(13)

loop_
_atom_type_symbol
_atom_type_description
_atom_type_scat_dispersion_real
_atom_type_scat_dispersion_imag
_atom_type_scat_source
C C 0.0033 0.0016 'International Tables Vol C Tables 4.2.6.8 and 6.1.1.4'
H H 0.0000 0.0000 'International Tables Vol C Tables 4.2.6.8 and 6.1.1.4'
N N 0.0061 0.0033 'International Tables Vol C Tables 4.2.6.8 and 6.1.1.4'

loop_
_exptl_crystal_face_index_h
_exptl_crystal_face_index_k
_exptl_crystal_face_index_l
_exptl_crystal_face_perp_dist
1.00 -2.00 -2.00 0.1740
-1.00 0.00 -1.00 0.2490
-2.00 1.00 0.00 0.1180
1.00 -1.00 -1.00 0.1770
-2.00 0.00 -1.00 0.2000
-1.00 0.00 0.00 0.0400
1.00 0.00 0.00 0.0760
1.00 2.00 0.00 0.1520
-1.00 -1.00 1.00 0.1300
0.00 0.00 -1.00 0.3240
-1.00 1.00 2.00 0.2890
2.00 0.00 -1.00 0.2830

loop_
_geom_angle_atom_site_label_1
_geom_angle_atom_site_label_2
_geom_angle_atom_site_label_3
_geom_angle
_geom_angle_site_symmetry_1
C12 N1 C1 108.42(18) .
C12 N1 C13 124.3(2) .
C1 N1 C13 127.10(18) .
C34 N2 C23 108.08(17) .
C34 N2 C35 126.57(18) .
C23 N2 C35 125.35(19) .
C2 C1 N1 129.6(2) .
C2 C1 C6 121.5(2) .
N1 C1 C6 108.81(19) .
C3 C2 C1 118.2(2) .
C3 C2 H2A 120.9 .
C1 C2 H2A 120.9 .
C2 C3 C4 121.9(2) .
C2 C3 H3A 119.0 .
C4 C3 H3A 119.0 .
C5 C4 C3 119.3(2) .
C5 C4 C47 121.9(2) .
C3 C4 C47 118.8(2) .
C6 C5 C4 119.9(2) .
C6 C5 H5A 120.0 .
C4 C5 H5A 120.0 .
C5 C6 C1 119.2(2) .
C5 C6 C7 134.1(2) .
C1 C6 C7 106.77(19) .
C8 C7 C12 119.1(2) .
C8 C7 C6 133.9(2) .
C12 C7 C6 106.97(19) .
C7 C8 C9 119.6(2) .
C7 C8 H8A 120.2 .
C9 C8 H8A 120.2 .
C10 C9 C8 119.5(2) .
C10 C9 C45 120.2(2) .
C8 C9 C45 120.3(2) .
C11 C10 C9 122.0(2) .
C11 C10 H10A 119.0 .
C9 C10 H10A 119.0 .
C10 C11 C12 117.7(2) .
C10 C11 H11A 121.2 .
C12 C11 H11A 121.2 .
N1 C12 C11 128.9(2) .
N1 C12 C7 109.0(2) .
C11 C12 C7 122.1(2) .
N1 C13 C14 112.42(18) .
N1 C13 H13A 109.1 .
C14 C13 H13A 109.1 .
N1 C13 H13B 109.1 .
C14 C13 H13B 109.1 .
H13A C13 H13B 107.9 .
C13 C14 C15 114.6(2) .
C13 C14 H14A 108.6 .
C15 C14 H14A 108.6 .
C13 C14 H14B 108.6 .
C15 C14 H14B 108.6 .
H14A C14 H14B 107.6 .
C16 C15 C14 111.5(2) .
C16 C15 H15A 109.3 .
C14 C15 H15A 109.3 .
C16 C15 H15B 109.3 .
C14 C15 H15B 109.3 .
H15A C15 H15B 108.0 .
C15 C16 C17 115.3(2) .
C15 C16 H16A 108.4 .
C17 C16 H16A 108.4 .
C15 C16 H16B 108.4 .
C17 C16 H16B 108.4 .
H16A C16 H16B 107.5 .
C18 C17 C16 112.9(2) .
C18 C17 H17A 109.0 .
C16 C17 H17A 109.0 .
C18 C17 H17B 109.0 .
C16 C17 H17B 109.0 .
H17A C17 H17B 107.8 .
C19 C18 C17 114.9(2) .
C19 C18 H18A 108.6 .
C17 C18 H18A 108.6 .
C19 C18 H18B 108.6 .
C17 C18 H18B 108.6 .
H18A C18 H18B 107.5 .
C20 C19 C18 114.7(2) .
C20 C19 H19A 108.6 .
C18 C19 H19A 108.6 .
C20 C19 H19B 108.6 .
C18 C19 H19B 108.6 .
H19A C19 H19B 107.6 .
C21 C20 C19 114.4(2) .
C21 C20 H20A 108.6 .
C19 C20 H20A 108.6 .
C21 C20 H20B 108.6 .
C19 C20 H20B 108.6 .
H20A C20 H20B 107.6 .
C20 C21 C22 114.5(2) .
C20 C21 H21A 108.6 .
C22 C21 H21A 108.6 .
C20 C21 H21B 108.6 .
C22 C21 H21B 108.6 .
H21A C21 H21B 107.6 .
C21 C22 H22A 109.5 .
C21 C22 H22B 109.5 .
H22A C22 H22B 109.5 .
C21 C22 H22C 109.5 .
H22A C22 H22C 109.5 .
H22B C22 H22C 109.5 .
N2 C23 C24 128.7(2) .
N2 C23 C28 109.2(2) .
C24 C23 C28 122.1(2) .
C23 C24 C25 116.8(2) .
C23 C24 H24A 121.6 .
C25 C24 H24A 121.6 .
C24 C25 C26 122.4(2) .
C24 C25 H25A 118.8 .
C26 C25 H25A 118.8 .
C27 C26 C25 119.4(2) .
C27 C26 C46 120.0(2) .
C25 C26 C46 120.6(2) .
C28 C27 C26 119.5(2) .
C28 C27 H27A 120.2 .
C26 C27 H27A 120.2 .
C27 C28 C23 119.8(2) .
C27 C28 C29 133.3(2) .
C23 C28 C29 106.79(19) .
C30 C29 C34 119.9(2) .
C30 C29 C28 133.9(2) .
C34 C29 C28 106.2(2) .
C31 C30 C29 119.1(2) .
C31 C30 H30A 120.4 .
C29 C30 H30A 120.4 .
C30 C31 C32 119.4(2) .
C30 C31 C48 121.0(2) .
C32 C31 C48 119.6(2) .
C33 C32 C31 122.3(2) .
C33 C32 H32A 118.8 .
C31 C32 H32A 118.8 .
C32 C33 C34 117.9(2) .
C32 C33 H33A 121.0 .
C34 C33 H33A 121.0 .
N2 C34 C33 129.0(2) .
N2 C34 C29 109.70(19) .
C33 C34 C29 121.3(2) .
N2 C35 C36 113.12(17) .
N2 C35 H35A 109.0 .
C36 C35 H35A 109.0 .
N2 C35 H35B 109.0 .
C36 C35 H35B 109.0 .
H35A C35 H35B 107.8 .
C37 C36 C35 115.3(2) .
C37 C36 H36A 108.5 .
C35 C36 H36A 108.5 .
C37 C36 H36B 108.5 .
C35 C36 H36B 108.5 .
H36A C36 H36B 107.5 .
C36 C37 C38 112.3(2) .
C36 C37 H37A 109.1 .
C38 C37 H37A 109.1 .
C36 C37 H37B 109.1 .
C38 C37 H37B 109.1 .
H37A C37 H37B 107.9 .
C39 C38 C37 116.0(2) .
C39 C38 H38A 108.3 .
C37 C38 H38A 108.3 .
C39 C38 H38B 108.3 .
C37 C38 H38B 108.3 .
H38A C38 H38B 107.4 .
C38 C39 C40 112.9(2) .
C38 C39 H39A 109.0 .
C40 C39 H39A 109.0 .
C38 C39 H39B 109.0 .
C40 C39 H39B 109.0 .
H39A C39 H39B 107.8 .
C41 C40 C39 115.9(2) .
C41 C40 H40A 108.3 .
C39 C40 H40A 108.3 .
C41 C40 H40B 108.3 .
C39 C40 H40B 108.3 .
H40A C40 H40B 107.4 .
C42 C41 C40 113.8(2) .
C42 C41 H41A 108.8 .
C40 C41 H41A 108.8 .
C42 C41 H41B 108.8 .
C40 C41 H41B 108.8 .
H41A C41 H41B 107.7 .
C43 C42 C41 115.1(2) .
C43 C42 H42A 108.5 .
C41 C42 H42A 108.5 .
C43 C42 H42B 108.5 .
C41 C42 H42B 108.5 .
H42A C42 H42B 107.5 .
C42 C43 C44 113.8(3) .
C42 C43 H43A 108.8 .
C44 C43 H43A 108.8 .
C42 C43 H43B 108.8 .
C44 C43 H43B 108.8 .
H43A C43 H43B 107.7 .
C43 C44 H44A 109.5 .
C43 C44 H44B 109.5 .
H44A C44 H44B 109.5 .
C43 C44 H44C 109.5 .
H44A C44 H44C 109.5 .
H44B C44 H44C 109.5 .
C46 C45 C9 177.5(3) .
C45 C46 C26 177.3(3) .
C48 C47 C4 178.9(3) 7_566
C47 C48 C31 176.5(3) 7_566

loop_
_geom_bond_atom_site_label_1
_geom_bond_atom_site_label_2
_geom_bond_distance
_geom_bond_site_symmetry_2
N1 C12 1.385(3) .
N1 C1 1.391(3) .
N1 C13 1.456(3) .
N2 C34 1.387(3) .
N2 C23 1.389(3) .
N2 C35 1.458(3) .
C1 C2 1.387(3) .
C1 C6 1.403(3) .
C2 C3 1.365(3) .
C2 H2A 0.9500 .
C3 C4 1.402(3) .
C3 H3A 0.9500 .
C4 C5 1.389(3) .
C4 C47 1.435(3) .
C5 C6 1.385(3) .
C5 H5A 0.9500 .
C6 C7 1.438(3) .
C7 C8 1.397(3) .
C7 C12 1.400(3) .
C8 C9 1.404(3) .
C8 H8A 0.9500 .
C9 C10 1.397(3) .
C9 C45 1.429(3) .
C10 C11 1.383(3) .
C10 H10A 0.9500 .
C11 C12 1.395(3) .
C11 H11A 0.9500 .
C13 C14 1.519(3) .
C13 H13A 0.9900 .
C13 H13B 0.9900 .
C14 C15 1.522(3) .
C14 H14A 0.9900 .
C14 H14B 0.9900 .
C15 C16 1.520(3) .
C15 H15A 0.9900 .
C15 H15B 0.9900 .
C16 C17 1.521(3) .
C16 H16A 0.9900 .
C16 H16B 0.9900 .
C17 C18 1.513(3) .
C17 H17A 0.9900 .
C17 H17B 0.9900 .
C18 C19 1.510(3) .
C18 H18A 0.9900 .
C18 H18B 0.9900 .
C19 C20 1.507(3) .
C19 H19A 0.9900 .
C19 H19B 0.9900 .
C20 C21 1.501(3) .
C20 H20A 0.9900 .
C20 H20B 0.9900 .
C21 C22 1.510(4) .
C21 H21A 0.9900 .
C21 H21B 0.9900 .
C22 H22A 0.9800 .
C22 H22B 0.9800 .
C22 H22C 0.9800 .
C23 C24 1.390(3) .
C23 C28 1.402(3) .
C24 C25 1.390(3) .
C24 H24A 0.9500 .
C25 C26 1.401(3) .
C25 H25A 0.9500 .
C26 C27 1.392(3) .
C26 C46 1.433(3) .
C27 C28 1.385(3) .
C27 H27A 0.9500 .
C28 C29 1.451(3) .
C29 C30 1.393(3) .
C29 C34 1.401(3) .
C30 C31 1.386(3) .
C30 H30A 0.9500 .
C31 C32 1.403(3) .
C31 C48 1.437(4) .
C32 C33 1.366(3) .
C32 H32A 0.9500 .
C33 C34 1.387(3) .
C33 H33A 0.9500 .
C35 C36 1.514(3) .
C35 H35A 0.9900 .
C35 H35B 0.9900 .
C36 C37 1.506(3) .
C36 H36A 0.9900 .
C36 H36B 0.9900 .
C37 C38 1.522(3) .
C37 H37A 0.9900 .
C37 H37B 0.9900 .
C38 C39 1.504(3) .
C38 H38A 0.9900 .
C38 H38B 0.9900 .
C39 C40 1.513(3) .
C39 H39A 0.9900 .
C39 H39B 0.9900 .
C40 C41 1.510(3) .
C40 H40A 0.9900 .
C40 H40B 0.9900 .
C41 C42 1.508(3) .
C41 H41A 0.9900 .
C41 H41B 0.9900 .
C42 C43 1.498(4) .
C42 H42A 0.9900 .
C42 H42B 0.9900 .
C43 C44 1.516(4) .
C43 H43A 0.9900 .
C43 H43B 0.9900 .
C44 H44A 0.9800 .
C44 H44B 0.9800 .
C44 H44C 0.9800 .
C45 C46 1.199(3) .
C47 C48 1.196(3) 7_566
C48 C47 1.196(3) 7_566

loop_
_geom_torsion_atom_site_label_1
_geom_torsion_atom_site_label_2
_geom_torsion_atom_site_label_3
_geom_torsion_atom_site_label_4
_geom_torsion
C12 N1 C1 C2 179.3(2)
C13 N1 C1 C2 3.5(3)
C12 N1 C1 C6 -0.1(2)
C13 N1 C1 C6 -175.94(19)
N1 C1 C2 C3 -179.2(2)
C6 C1 C2 C3 0.1(3)
C1 C2 C3 C4 -0.5(3)
C2 C3 C4 C5 0.4(3)
C2 C3 C4 C47 -178.3(2)
C3 C4 C5 C6 0.0(3)
C47 C4 C5 C6 178.65(19)
C4 C5 C6 C1 -0.3(3)
C4 C5 C6 C7 179.8(2)
C2 C1 C6 C5 0.2(3)
N1 C1 C6 C5 179.70(17)
C2 C1 C6 C7 -179.84(18)
N1 C1 C6 C7 -0.4(2)
C5 C6 C7 C8 -0.6(4)
C1 C6 C7 C8 179.5(2)
C5 C6 C7 C12 -179.4(2)
C1 C6 C7 C12 0.7(2)
C12 C7 C8 C9 0.0(3)
C6 C7 C8 C9 -178.7(2)
C7 C8 C9 C10 -0.3(3)
C7 C8 C9 C45 -179.66(17)
C8 C9 C10 C11 0.2(3)
C45 C9 C10 C11 179.60(19)
C9 C10 C11 C12 0.1(3)
C1 N1 C12 C11 -179.6(2)
C13 N1 C12 C11 -3.6(3)
C1 N1 C12 C7 0.6(2)
C13 N1 C12 C7 176.56(18)
C10 C11 C12 N1 179.82(19)
C10 C11 C12 C7 -0.4(3)
C8 C7 C12 N1 -179.85(16)
C6 C7 C12 N1 -0.8(2)
C8 C7 C12 C11 0.3(3)
C6 C7 C12 C11 179.33(18)
C12 N1 C13 C14 77.1(3)
C1 N1 C13 C14 -107.7(2)
N1 C13 C14 C15 73.6(3)
C13 C14 C15 C16 -174.18(18)
C14 C15 C16 C17 -179.00(18)
C15 C16 C17 C18 179.74(19)
C16 C17 C18 C19 179.28(19)
C17 C18 C19 C20 179.77(19)
C18 C19 C20 C21 179.4(2)
C19 C20 C21 C22 177.4(2)
C34 N2 C23 C24 -178.55(19)
C35 N2 C23 C24 1.3(3)
C34 N2 C23 C28 0.8(2)
C35 N2 C23 C28 -179.34(18)
N2 C23 C24 C25 177.55(18)
C28 C23 C24 C25 -1.7(3)
C23 C24 C25 C26 0.3(3)
C24 C25 C26 C27 1.1(3)
C24 C25 C26 C46 -177.36(18)
C25 C26 C27 C28 -1.0(3)
C46 C26 C27 C28 177.45(17)
C26 C27 C28 C23 -0.4(3)
C26 C27 C28 C29 -176.5(2)
N2 C23 C28 C27 -177.57(16)
C24 C23 C28 C27 1.8(3)
N2 C23 C28 C29 -0.5(2)
C24 C23 C28 C29 178.86(17)
C27 C28 C29 C30 -2.1(4)
C23 C28 C29 C30 -178.6(2)
C27 C28 C29 C34 176.5(2)
C23 C28 C29 C34 0.1(2)
C34 C29 C30 C31 -1.0(3)
C28 C29 C30 C31 177.5(2)
C29 C30 C31 C32 -0.2(3)
C29 C30 C31 C48 179.0(2)
C30 C31 C32 C33 0.8(3)
C48 C31 C32 C33 -178.3(2)
C31 C32 C33 C34 -0.3(3)
C23 N2 C34 C33 176.8(2)
C35 N2 C34 C33 -3.1(3)
C23 N2 C34 C29 -0.7(2)
C35 N2 C34 C29 179.40(18)
C32 C33 C34 N2 -178.1(2)
C32 C33 C34 C29 -0.8(3)
C30 C29 C34 N2 179.27(18)
C28 C29 C34 N2 0.4(2)
C30 C29 C34 C33 1.5(3)
C28 C29 C34 C33 -177.36(19)
C34 N2 C35 C36 -99.7(2)
C23 N2 C35 C36 80.4(3)
N2 C35 C36 C37 58.9(3)
C35 C36 C37 C38 179.66(17)
C36 C37 C38 C39 176.30(18)
C37 C38 C39 C40 -178.49(18)
C38 C39 C40 C41 174.71(19)
C39 C40 C41 C42 -179.53(19)
C40 C41 C42 C43 177.0(2)
C41 C42 C43 C44 178.1(2)

loop_
_platon_squeeze_void_nr
_platon_squeeze_void_average_x
_platon_squeeze_void_average_y
_platon_squeeze_void_average_z
_platon_squeeze_void_volume
_platon_squeeze_void_count_electrons
_platon_squeeze_void_content
1 0.250 -0.108 0.500 449 104 ' '
2 0.250 0.048 1.000 449 104 ' '
3 0.750 0.040 0.500 449 104 ' '
4 0.750 -0.098 1.000 449 104 ' '
5 0.500 0.166 0.250 10 1 ' '
6 -0.000 0.333 0.750 10 1 ' '
7 -0.000 0.666 0.250 10 1 ' '
8 0.500 0.833 0.750 10 1 ' '
